data_7718475
loop_
_publ_author_name
'Wittmann, Christopher'
'Besleaga, Iuliana'
'Mahmoudi, Soheil'
'Palamarciuc, Oleg'
'Balan-Porcarasu, Mihaela'
'Dascalu, Mihaela'
'Shova, Sergiu'
'Cazacu, Maria'
'Kiricsi, M\'onika'
'Igaz, N\'ora'
'D\"om\"ot\"or, Orsolya'
'Enyedy, Eva A.'
'Dvoranov\'a, Dana'
'Rapta, Peter'
'Arion, Vladimir B.'

_publ_section_title
;
 Physical properties and cytotoxicity of Cu(ii) and Zn(ii) complexes with
 a TMS-substituted indolo[2,3-c]quinoline-derived Schiff base
;
_journal_issue 19
_journal_name_full 'Dalton Transactions'
_journal_page_first 7882
_journal_page_last 7898
_journal_paper_doi 10.1039/D5DT00314H
_journal_volume 54
_journal_year 2025
_chemical_formula_sum 'C25 H25 Cl2 N5 Si Zn'
_chemical_formula_weight 559.86
_space_group_crystal_system triclinic
_space_group_IT_number 2
_space_group_name_Hall '-P 1'
_space_group_name_H-M_alt 'P -1'
_atom_sites_solution_hydrogens geom
_atom_sites_solution_primary direct
_audit_creation_method
;FinalCif V136 by Daniel Kratzert, Freiburg 2024, 
https://dkratzert.de/finalcif.html
;
_audit_update_record
;
2024-08-29 deposited with the CCDC.	2025-04-02 downloaded from the CCDC.
;
_cell_angle_alpha 72.75(3)
_cell_angle_beta 81.99(3)
_cell_angle_gamma 85.37(3)
_cell_formula_units_Z 2
_cell_length_a 7.2600(14)
_cell_length_b 12.210(2)
_cell_length_c 15.930(3)
_cell_measurement_reflns_used 27339
_cell_measurement_temperature 294(2)
_cell_measurement_theta_max 0.921
_cell_measurement_theta_min 0.048
_cell_volume 1334.3(5)
_computing_cell_refinement 'XDS VERSION Apr 30, 2023  BUILT=20230630'
_computing_data_collection 'XDS VERSION Apr 30, 2023  BUILT=20230630'
_computing_data_reduction 'XDS VERSION Apr 30, 2023  BUILT=20230630'
_computing_molecular_graphics '  SHELXLE (Huebschle et al., 2011)  PLATON (Spek, 2009)'
_computing_structure_refinement SHELXL-2018/3
_computing_structure_solution 'SHELXT 2018/2 (Sheldrick, 2018)'
_diffrn_ambient_environment vacuum
_diffrn_ambient_temperature 294(2)
_diffrn_detector 'hybrid pixel area detector'
_diffrn_detector_area_resol_mean 13.333
_diffrn_detector_dtime 20
_diffrn_detector_type SINGLA
_diffrn_measured_fraction_theta_full 0.940
_diffrn_measured_fraction_theta_max 0.941
_diffrn_measurement_device_type 'single axis tomography holder'
_diffrn_measurement_method 'profile fitting'
_diffrn_radiation_probe electron
_diffrn_radiation_type electron
_diffrn_radiation_wavelength 0.02508
_diffrn_reflns_av_R_equivalents 0.2171
_diffrn_reflns_av_unetI/netI 0.1433
_diffrn_reflns_Laue_measured_fraction_full 0.940
_diffrn_reflns_Laue_measured_fraction_max 0.941
_diffrn_reflns_limit_h_max 9
_diffrn_reflns_limit_h_min -9
_diffrn_reflns_limit_k_max 15
_diffrn_reflns_limit_k_min -15
_diffrn_reflns_limit_l_max 20
_diffrn_reflns_limit_l_min -20
_diffrn_reflns_number 41274
_diffrn_reflns_point_group_measured_fraction_full 0.940
_diffrn_reflns_point_group_measured_fraction_max 0.941
_diffrn_reflns_theta_full 0.862
_diffrn_reflns_theta_max 0.921
_diffrn_reflns_theta_min 0.048
_diffrn_source 'tansmission electron microscope, LaB6'
_diffrn_source_type 'JEOL JEM2100Plus'
_diffrn_source_voltage 200
_exptl_absorpt_coefficient_mu 0.000
_exptl_absorpt_correction_type empirical
_exptl_absorpt_process_details 'Kabsch (2010) DOI 10.1107/S0907444909047374'
_exptl_crystal_colour colourless
_exptl_crystal_density_diffrn 1.393
_exptl_crystal_description block
_exptl_crystal_F_000 217
_refine_diff_density_max 0.247
_refine_diff_density_min -0.345
_refine_diff_density_rms 0.102
_refine_ls_extinction_method none
_refine_ls_goodness_of_fit_ref 1.416
_refine_ls_hydrogen_treatment undef
_refine_ls_matrix_type full
_refine_ls_number_parameters 310
_refine_ls_number_reflns 5548
_refine_ls_number_restraints 534
_refine_ls_restrained_S_all 1.382
_refine_ls_R_factor_all 0.2500
_refine_ls_R_factor_gt 0.2068
_refine_ls_shift/su_max 0.000
_refine_ls_shift/su_mean 0.000
_refine_ls_structure_factor_coef Fsqd
_refine_ls_weighting_details 'w=1/[\s^2^(Fo^2^)+(0.2000P)^2^] where P=(Fo^2^+2Fc^2^)/3'
_refine_ls_weighting_scheme calc
_refine_ls_wR_factor_gt 0.4475
_refine_ls_wR_factor_ref 0.4689
_reflns_Friedel_coverage 0.000
_reflns_number_gt 3262
_reflns_number_total 5548
_reflns_threshold_expression 'I > 2\s(I)'
_cod_data_source_file d5dt00314h2.cif
_cod_data_source_block chwi1157_a
_cod_depositor_comments 'Adding full bibliography for 7718475--7718477.cif.'
_cod_database_code 7718475
_shelx_shelxl_version_number 2019/3
_shelx_space_group_comment
;
The symmetry employed for this shelxl refinement is uniquely defined
by the following loop, which should always be used as a source of
symmetry information in preference to the above space-group names.
They are only intended as comments.
;

loop_
_space_group_symop_operation_xyz
'x, y, z'
'-x, -y, -z'

loop_
_atom_site_label
_atom_site_type_symbol
_atom_site_fract_x
_atom_site_fract_y
_atom_site_fract_z
_atom_site_U_iso_or_equiv
_atom_site_adp_type
_atom_site_occupancy
_atom_site_site_symmetry_order
_atom_site_calc_flag
_atom_site_refinement_flags_posn
_atom_site_refinement_flags_adp
_atom_site_refinement_flags_occupancy
_atom_site_disorder_assembly
_atom_site_disorder_group
Zn1 Zn 0.7760(3) 0.4271(2) 0.37238(17) 0.0464(7) Uani 1 1 d . . . . .
Cl1 Cl 0.5280(5) 0.3613(4) 0.3322(3) 0.0595(12) Uani 1 1 d . . . . .
Cl2 Cl 1.0534(5) 0.3606(4) 0.3183(3) 0.0649(14) Uani 1 1 d . . . . .
Si1 Si 0.6685(12) 0.2573(6) 1.0860(4) 0.092(2) Uani 1 1 d . U . . .
N5 N 0.7513(10) 0.3290(7) 0.5164(5) 0.0493(15) Uani 1 1 d . U . . .
N7 N 0.7299(10) 0.3968(7) 0.7295(5) 0.0495(16) Uani 1 1 d . U . . .
H7 H 0.734908 0.482116 0.719865 0.059 Uiso 1 1 calc R U . . .
N12 N 0.7551(9) 0.5133(7) 0.5333(5) 0.0475(15) Uani 1 1 d . U . . .
H12 H 0.753281 0.566542 0.571264 0.057 Uiso 1 1 calc R U . . .
N13 N 0.7630(9) 0.5511(7) 0.4444(4) 0.0446(14) Uani 1 1 d . U . . .
N16 N 0.7746(12) 0.6021(8) 0.2719(5) 0.0602(18) Uani 1 1 d . U . . .
C1 C 0.7265(14) 0.0298(9) 0.6770(7) 0.070(2) Uani 1 1 d . U . . .
H1 H 0.715763 -0.012742 0.747280 0.083 Uiso 1 1 calc R U . . .
C2 C 0.7365(16) -0.0353(11) 0.6154(8) 0.082(2) Uani 1 1 d . U . . .
H2 H 0.733249 -0.127773 0.637782 0.099 Uiso 1 1 calc R U . . .
C3 C 0.7502(15) 0.0226(9) 0.5271(8) 0.076(2) Uani 1 1 d . U . . .
H3 H 0.755352 -0.027555 0.481210 0.091 Uiso 1 1 calc R U . . .
C4 C 0.7581(13) 0.1417(9) 0.4917(7) 0.065(2) Uani 1 1 d . U . . .
H4 H 0.772961 0.181475 0.421027 0.078 Uiso 1 1 calc R U . . .
C4A C 0.7460(11) 0.2089(8) 0.5516(6) 0.0485(16) Uani 1 1 d . U . . .
C6 C 0.7494(10) 0.3927(7) 0.5689(5) 0.0443(15) Uani 1 1 d . U . . .
C6A C 0.7357(10) 0.3450(7) 0.6637(5) 0.0443(15) Uani 1 1 d . U . . .
C8 C 0.7062(13) 0.3327(8) 0.8950(5) 0.061(2) Uani 1 1 d . U . . .
H8 H 0.713709 0.417798 0.901477 0.073 Uiso 1 1 calc R U . . .
C7A C 0.7163(12) 0.3159(8) 0.8096(5) 0.0510(17) Uani 1 1 d . U . . .
C9 C 0.6862(15) 0.2359(9) 0.9719(6) 0.068(2) Uani 1 1 d . U . . .
C10 C 0.6803(14) 0.1275(9) 0.9594(6) 0.065(2) Uani 1 1 d . U . . .
H10 H 0.666032 0.054087 1.017493 0.078 Uiso 1 1 calc R U . . .
C11 C 0.6918(13) 0.1080(9) 0.8753(5) 0.061(2) Uani 1 1 d . U . . .
H11 H 0.687778 0.022195 0.869896 0.074 Uiso 1 1 calc R U . . .
C11A C 0.7092(11) 0.2058(8) 0.7969(5) 0.0486(16) Uani 1 1 d . U . . .
C11B C 0.7247(10) 0.2225(7) 0.7039(5) 0.0451(15) Uani 1 1 d . U . . .
C11C C 0.7307(11) 0.1518(8) 0.6447(6) 0.0524(17) Uani 1 1 d . U . . .
C14 C 0.7654(10) 0.6630(7) 0.4034(5) 0.0441(15) Uani 1 1 d . U . . .
C15 C 0.7760(11) 0.6901(8) 0.3049(5) 0.0502(16) Uani 1 1 d . U . . .
C17 C 0.7819(16) 0.6185(10) 0.1838(6) 0.075(2) Uani 1 1 d . U . . .
H17 H 0.773828 0.545683 0.159333 0.090 Uiso 1 1 calc R U . . .
C18 C 0.7994(17) 0.7265(11) 0.1248(7) 0.082(3) Uani 1 1 d . U . . .
H18 H 0.806128 0.737561 0.054614 0.099 Uiso 1 1 calc R U . . .
C19 C 0.8084(16) 0.8209(11) 0.1550(6) 0.077(2) Uani 1 1 d . U . . .
H19 H 0.828753 0.905628 0.109551 0.092 Uiso 1 1 calc R U . . .
C20 C 0.7903(14) 0.8026(10) 0.2455(6) 0.068(2) Uani 1 1 d . U . . .
H20 H 0.787031 0.875021 0.271558 0.082 Uiso 1 1 calc R U . . .
C21 C 0.7613(11) 0.7536(7) 0.4474(5) 0.0473(19) Uani 1 1 d . U . . .
H21A H 0.764473 0.834971 0.399242 0.071 Uiso 1 1 calc R U . . .
H21B H 0.637811 0.749111 0.492298 0.071 Uiso 1 1 calc R U . . .
H21C H 0.878638 0.741958 0.482466 0.071 Uiso 1 1 calc R U . . .
C22 C 0.809(3) 0.3745(16) 1.0815(11) 0.152(5) Uani 1 1 d . U . . .
H22A H 0.938098 0.368527 1.042375 0.228 Uiso 1 1 calc R U . . .
H22B H 0.833542 0.370374 1.146510 0.228 Uiso 1 1 calc R U . . .
H22C H 0.738563 0.453463 1.053107 0.228 Uiso 1 1 calc R U . . .
C23 C 0.739(2) 0.1282(15) 1.1703(9) 0.121(5) Uani 1 1 d . U . . .
H23A H 0.638933 0.065084 1.182905 0.182 Uiso 1 1 calc R U . . .
H23B H 0.749510 0.149046 1.229507 0.182 Uiso 1 1 calc R U . . .
H23C H 0.870391 0.095922 1.147307 0.182 Uiso 1 1 calc R U . . .
C24 C 0.401(3) 0.2877(18) 1.1220(11) 0.152(6) Uani 1 1 d . U . . .
H24A H 0.336216 0.331974 1.065160 0.229 Uiso 1 1 calc R U . . .
H24B H 0.388647 0.338642 1.166219 0.229 Uiso 1 1 calc R U . . .
H24C H 0.336514 0.208845 1.153835 0.229 Uiso 1 1 calc R U . . .

loop_
_atom_site_aniso_label
_atom_site_aniso_U_11
_atom_site_aniso_U_22
_atom_site_aniso_U_33
_atom_site_aniso_U_23
_atom_site_aniso_U_13
_atom_site_aniso_U_12
Zn1 0.0495(11) 0.0503(17) 0.0512(13) -0.0314(13) -0.0112(9) 0.0017(10)
Cl1 0.054(2) 0.063(3) 0.077(3) -0.038(3) -0.0214(18) -0.0007(18)
Cl2 0.049(2) 0.061(3) 0.096(3) -0.044(3) 0.0009(19) -0.0006(18)
Si1 0.163(5) 0.071(5) 0.046(3) -0.022(3) -0.011(3) -0.006(4)
N5 0.064(3) 0.042(3) 0.053(3) -0.029(3) -0.013(3) 0.002(3)
N7 0.073(4) 0.039(4) 0.045(3) -0.024(3) -0.009(3) 0.000(3)
N12 0.063(3) 0.043(4) 0.046(3) -0.026(3) -0.009(3) 0.000(3)
N13 0.054(3) 0.043(3) 0.042(3) -0.020(3) -0.009(2) 0.004(3)
N16 0.097(4) 0.051(4) 0.040(3) -0.023(3) -0.013(3) 0.003(3)
C1 0.095(5) 0.046(4) 0.073(5) -0.025(4) -0.011(4) 0.000(4)
C2 0.118(6) 0.045(5) 0.091(5) -0.031(4) -0.011(5) -0.003(4)
C3 0.112(6) 0.044(5) 0.083(5) -0.036(4) -0.007(5) -0.006(4)
C4 0.092(5) 0.047(4) 0.068(4) -0.036(4) -0.006(4) -0.005(4)
C4A 0.062(4) 0.042(4) 0.052(3) -0.029(3) -0.008(3) -0.002(3)
C6 0.058(3) 0.044(3) 0.040(3) -0.024(3) -0.008(3) -0.003(3)
C6A 0.059(3) 0.039(3) 0.041(3) -0.020(3) -0.007(3) -0.004(3)
C8 0.106(5) 0.044(5) 0.040(3) -0.022(3) -0.009(4) -0.006(4)
C7A 0.076(4) 0.046(4) 0.039(3) -0.024(3) -0.007(3) -0.003(3)
C9 0.116(5) 0.050(5) 0.040(3) -0.016(3) -0.010(3) -0.006(4)
C10 0.104(5) 0.050(5) 0.040(3) -0.012(4) -0.012(4) -0.001(4)
C11 0.097(5) 0.046(5) 0.044(3) -0.018(3) -0.011(4) -0.002(4)
C11A 0.066(4) 0.039(4) 0.047(3) -0.019(3) -0.010(3) -0.001(3)
C11B 0.058(3) 0.037(4) 0.047(3) -0.022(3) -0.007(3) 0.001(3)
C11C 0.066(4) 0.044(4) 0.055(3) -0.027(3) -0.009(3) -0.002(3)
C14 0.054(3) 0.039(4) 0.047(3) -0.023(3) -0.009(3) 0.000(3)
C15 0.063(4) 0.044(4) 0.048(3) -0.020(3) -0.012(3) 0.002(3)
C17 0.124(6) 0.064(5) 0.042(4) -0.021(3) -0.020(4) -0.003(5)
C18 0.126(6) 0.075(6) 0.041(4) -0.007(4) -0.019(4) 0.001(5)
C19 0.111(6) 0.066(6) 0.048(4) -0.004(4) -0.024(4) 0.002(5)
C20 0.092(5) 0.060(5) 0.047(4) -0.005(3) -0.019(4) 0.004(4)
C21 0.072(5) 0.025(5) 0.046(4) -0.012(4) -0.010(3) -0.003(3)
C22 0.265(14) 0.113(11) 0.099(9) -0.047(9) -0.031(10) -0.054(10)
C23 0.168(11) 0.119(11) 0.069(7) -0.003(7) -0.037(7) -0.013(9)
C24 0.202(10) 0.146(14) 0.093(9) -0.035(9) 0.010(9) 0.042(10)

loop_
_atom_type_symbol
_atom_type_description
_atom_type_scat_dispersion_real
_atom_type_scat_dispersion_imag
_atom_type_scat_source
C C 0.0000 0.0000 'International Tables Vol C Tables 4.2.6.8 and 6.1.1.4'
H H 0.0000 0.0000 'International Tables Vol C Tables 4.2.6.8 and 6.1.1.4'
N N 0.0000 0.0000 'International Tables Vol C Tables 4.2.6.8 and 6.1.1.4'
Si Si 0.0000 0.0000 'International Tables Vol C Tables 4.2.6.8 and 6.1.1.4'
Cl Cl 0.0000 0.0000 'International Tables Vol C Tables 4.2.6.8 and 6.1.1.4'
Zn Zn 0.0000 0.0000 'International Tables Vol C Tables 4.2.6.8 and 6.1.1.4'

loop_
_geom_angle_atom_site_label_1
_geom_angle_atom_site_label_2
_geom_angle_atom_site_label_3
_geom_angle
_geom_angle_site_symmetry_1
_geom_angle_site_symmetry_3
_geom_angle_publ_flag
N13 Zn1 N5 73.2(3) . . ?
N13 Zn1 N16 73.0(3) . . ?
N5 Zn1 N16 146.1(3) . . ?
N13 Zn1 Cl2 120.8(2) . . ?
N5 Zn1 Cl2 102.8(2) . . ?
N16 Zn1 Cl2 97.1(3) . . ?
N13 Zn1 Cl1 125.6(2) . . ?
N5 Zn1 Cl1 99.9(2) . . ?
N16 Zn1 Cl1 96.8(3) . . ?
Cl2 Zn1 Cl1 113.38(16) . . ?
C22 Si1 C23 109.6(10) . . ?
C22 Si1 C9 109.5(7) . . ?
C23 Si1 C9 112.9(7) . . ?
C22 Si1 C24 112.1(10) . . ?
C23 Si1 C24 105.9(9) . . ?
C9 Si1 C24 106.8(7) . . ?
C6 N5 C4A 119.9(8) . . ?
C6 N5 Zn1 114.1(7) . . ?
C4A N5 Zn1 126.0(5) . . ?
C7A N7 C6A 109.7(7) . . ?
C7A N7 H7 125.1 . . ?
C6A N7 H7 125.1 . . ?
N13 N12 C6 114.4(6) . . ?
N13 N12 H12 122.8 . . ?
C6 N12 H12 122.8 . . ?
C14 N13 N12 120.0(6) . . ?
C14 N13 Zn1 121.6(5) . . ?
N12 N13 Zn1 118.5(6) . . ?
C15 N16 C17 121.2(9) . . ?
C15 N16 Zn1 115.2(6) . . ?
C17 N16 Zn1 123.6(7) . . ?
C11C C1 C2 119.2(10) . . ?
C11C C1 H1 120.4 . . ?
C2 C1 H1 120.4 . . ?
C3 C2 C1 118.2(12) . . ?
C3 C2 H2 120.9 . . ?
C1 C2 H2 120.9 . . ?
C2 C3 C4 125.1(9) . . ?
C2 C3 H3 117.5 . . ?
C4 C3 H3 117.5 . . ?
C3 C4 C4A 118.0(9) . . ?
C3 C4 H4 121.0 . . ?
C4A C4 H4 121.0 . . ?
N5 C4A C4 118.2(8) . . ?
N5 C4A C11C 123.0(6) . . ?
C4 C4A C11C 118.8(9) . . ?
N5 C6 N12 119.7(7) . . ?
N5 C6 C6A 122.2(9) . . ?
N12 C6 C6A 118.1(6) . . ?
N7 C6A C6 131.0(8) . . ?
N7 C6A C11B 108.5(7) . . ?
C6 C6A C11B 120.5(6) . . ?
C7A C8 C9 119.3(8) . . ?
C7A C8 H8 120.3 . . ?
C9 C8 H8 120.3 . . ?
N7 C7A C11A 109.1(6) . . ?
N7 C7A C8 128.0(8) . . ?
C11A C7A C8 122.9(8) . . ?
C10 C9 C8 117.8(8) . . ?
C10 C9 Si1 122.4(8) . . ?
C8 C9 Si1 119.8(7) . . ?
C9 C10 C11 124.2(9) . . ?
C9 C10 H10 117.9 . . ?
C11 C10 H10 117.9 . . ?
C10 C11 C11A 118.5(8) . . ?
C10 C11 H11 120.7 . . ?
C11A C11 H11 120.7 . . ?
C7A C11A C11B 107.0(8) . . ?
C7A C11A C11 117.3(7) . . ?
C11B C11A C11 135.6(7) . . ?
C11A C11B C6A 105.6(6) . . ?
C11A C11B C11C 137.4(8) . . ?
C6A C11B C11C 117.0(7) . . ?
C1 C11C C4A 120.8(7) . . ?
C1 C11C C11B 121.8(8) . . ?
C4A C11C C11B 117.5(8) . . ?
N13 C14 C21 125.1(7) . . ?
N13 C14 C15 113.0(6) . . ?
C21 C14 C15 121.8(8) . . ?
N16 C15 C20 118.8(8) . . ?
N16 C15 C14 117.0(8) . . ?
C20 C15 C14 124.2(7) . . ?
N16 C17 C18 121.1(9) . . ?
N16 C17 H17 119.5 . . ?
C18 C17 H17 119.5 . . ?
C17 C18 C19 120.3(9) . . ?
C17 C18 H18 119.9 . . ?
C19 C18 H18 119.9 . . ?
C20 C19 C18 117.4(12) . . ?
C20 C19 H19 121.3 . . ?
C18 C19 H19 121.3 . . ?
C19 C20 C15 121.1(10) . . ?
C19 C20 H20 119.5 . . ?
C15 C20 H20 119.5 . . ?
C14 C21 H21A 109.5 . . ?
C14 C21 H21B 109.5 . . ?
H21A C21 H21B 109.5 . . ?
C14 C21 H21C 109.5 . . ?
H21A C21 H21C 109.5 . . ?
H21B C21 H21C 109.5 . . ?
Si1 C22 H22A 109.5 . . ?
Si1 C22 H22B 109.5 . . ?
H22A C22 H22B 109.5 . . ?
Si1 C22 H22C 109.5 . . ?
H22A C22 H22C 109.5 . . ?
H22B C22 H22C 109.5 . . ?
Si1 C23 H23A 109.5 . . ?
Si1 C23 H23B 109.5 . . ?
H23A C23 H23B 109.5 . . ?
Si1 C23 H23C 109.5 . . ?
H23A C23 H23C 109.5 . . ?
H23B C23 H23C 109.5 . . ?
Si1 C24 H24A 109.5 . . ?
Si1 C24 H24B 109.5 . . ?
H24A C24 H24B 109.5 . . ?
Si1 C24 H24C 109.5 . . ?
H24A C24 H24C 109.5 . . ?
H24B C24 H24C 109.5 . . ?

loop_
_geom_bond_atom_site_label_1
_geom_bond_atom_site_label_2
_geom_bond_distance
_geom_bond_site_symmetry_2
_geom_bond_publ_flag
Zn1 N13 2.144(7) . ?
Zn1 N5 2.240(8) . ?
Zn1 N16 2.258(10) . ?
Zn1 Cl2 2.264(4) . ?
Zn1 Cl1 2.271(4) . ?
Si1 C22 1.803(17) . ?
Si1 C23 1.832(16) . ?
Si1 C9 1.896(9) . ?
Si1 C24 1.98(2) . ?
N5 C6 1.299(9) . ?
N5 C4A 1.407(12) . ?
N7 C7A 1.360(12) . ?
N7 C6A 1.370(8) . ?
N7 H7 1.0100 . ?
N12 N13 1.347(10) . ?
N12 C6 1.414(11) . ?
N12 H12 1.0100 . ?
N13 C14 1.328(11) . ?
N16 C15 1.329(11) . ?
N16 C17 1.352(11) . ?
C1 C11C 1.425(13) . ?
C1 C2 1.427(13) . ?
C1 H1 1.0800 . ?
C2 C3 1.367(16) . ?
C2 H2 1.0800 . ?
C3 C4 1.398(14) . ?
C3 H3 1.0800 . ?
C4 C4A 1.421(10) . ?
C4 H4 1.0800 . ?
C4A C11C 1.432(13) . ?
C6 C6A 1.440(11) . ?
C6A C11B 1.447(12) . ?
C8 C7A 1.426(10) . ?
C8 C9 1.428(14) . ?
C8 H8 1.0800 . ?
C7A C11A 1.423(11) . ?
C9 C10 1.401(13) . ?
C10 C11 1.419(11) . ?
C10 H10 1.0800 . ?
C11 C11A 1.448(13) . ?
C11 H11 1.0800 . ?
C11A C11B 1.425(10) . ?
C11B C11C 1.449(9) . ?
C14 C21 1.472(9) . ?
C14 C15 1.497(11) . ?
C15 C20 1.421(14) . ?
C17 C18 1.378(16) . ?
C17 H17 1.0800 . ?
C18 C19 1.383(16) . ?
C18 H18 1.0800 . ?
C19 C20 1.381(13) . ?
C19 H19 1.0800 . ?
C20 H20 1.0800 . ?
C21 H21A 1.0600 . ?
C21 H21B 1.0600 . ?
C21 H21C 1.0600 . ?
C22 H22A 1.0601 . ?
C22 H22B 1.0601 . ?
C22 H22C 1.0601 . ?
C23 H23A 1.0601 . ?
C23 H23B 1.0601 . ?
C23 H23C 1.0601 . ?
C24 H24A 1.0601 . ?
C24 H24B 1.0601 . ?
C24 H24C 1.0601 . ?

loop_
_geom_torsion_atom_site_label_1
_geom_torsion_atom_site_label_2
_geom_torsion_atom_site_label_3
_geom_torsion_atom_site_label_4
_geom_torsion
_geom_torsion_site_symmetry_1
_geom_torsion_site_symmetry_2
_geom_torsion_site_symmetry_3
_geom_torsion_site_symmetry_4
_geom_torsion_publ_flag
C6 N12 N13 C14 178.8(6) . . . . ?
C6 N12 N13 Zn1 -2.2(8) . . . . ?
C11C C1 C2 C3 0.1(15) . . . . ?
C1 C2 C3 C4 1.0(17) . . . . ?
C2 C3 C4 C4A -1.8(16) . . . . ?
C6 N5 C4A C4 -176.8(8) . . . . ?
Zn1 N5 C4A C4 0.3(10) . . . . ?
C6 N5 C4A C11C 2.6(12) . . . . ?
Zn1 N5 C4A C11C 179.7(6) . . . . ?
C3 C4 C4A N5 -179.1(8) . . . . ?
C3 C4 C4A C11C 1.4(12) . . . . ?
C4A N5 C6 N12 179.9(7) . . . . ?
Zn1 N5 C6 N12 2.5(9) . . . . ?
C4A N5 C6 C6A -2.1(11) . . . . ?
Zn1 N5 C6 C6A -179.6(6) . . . . ?
N13 N12 C6 N5 -0.3(10) . . . . ?
N13 N12 C6 C6A -178.3(7) . . . . ?
C7A N7 C6A C6 179.9(8) . . . . ?
C7A N7 C6A C11B 0.1(9) . . . . ?
N5 C6 C6A N7 -179.3(8) . . . . ?
N12 C6 C6A N7 -1.3(12) . . . . ?
N5 C6 C6A C11B 0.5(11) . . . . ?
N12 C6 C6A C11B 178.4(6) . . . . ?
C6A N7 C7A C11A -1.1(9) . . . . ?
C6A N7 C7A C8 -179.9(8) . . . . ?
C9 C8 C7A N7 178.0(9) . . . . ?
C9 C8 C7A C11A -0.7(14) . . . . ?
C7A C8 C9 C10 1.0(14) . . . . ?
C7A C8 C9 Si1 -179.0(8) . . . . ?
C22 Si1 C9 C10 146.2(11) . . . . ?
C23 Si1 C9 C10 23.8(13) . . . . ?
C24 Si1 C9 C10 -92.2(12) . . . . ?
C22 Si1 C9 C8 -33.8(13) . . . . ?
C23 Si1 C9 C8 -156.2(10) . . . . ?
C24 Si1 C9 C8 87.8(11) . . . . ?
C8 C9 C10 C11 -0.4(16) . . . . ?
Si1 C9 C10 C11 179.6(8) . . . . ?
C9 C10 C11 C11A -0.6(15) . . . . ?
N7 C7A C11A C11B 1.7(9) . . . . ?
C8 C7A C11A C11B -179.5(8) . . . . ?
N7 C7A C11A C11 -179.1(7) . . . . ?
C8 C7A C11A C11 -0.3(12) . . . . ?
C10 C11 C11A C7A 0.9(12) . . . . ?
C10 C11 C11A C11B 179.8(9) . . . . ?
C7A C11A C11B C6A -1.5(8) . . . . ?
C11 C11A C11B C6A 179.5(9) . . . . ?
C7A C11A C11B C11C 178.8(9) . . . . ?
C11 C11A C11B C11C -0.2(17) . . . . ?
N7 C6A C11B C11A 0.9(8) . . . . ?
C6 C6A C11B C11A -179.0(7) . . . . ?
N7 C6A C11B C11C -179.4(7) . . . . ?
C6 C6A C11B C11C 0.8(10) . . . . ?
C2 C1 C11C C4A -0.4(13) . . . . ?
C2 C1 C11C C11B -178.8(9) . . . . ?
N5 C4A C11C C1 -179.8(8) . . . . ?
C4 C4A C11C C1 -0.4(12) . . . . ?
N5 C4A C11C C11B -1.3(12) . . . . ?
C4 C4A C11C C11B 178.1(7) . . . . ?
C11A C11B C11C C1 -2.2(14) . . . . ?
C6A C11B C11C C1 178.1(8) . . . . ?
C11A C11B C11C C4A 179.3(9) . . . . ?
C6A C11B C11C C4A -0.3(10) . . . . ?
N12 N13 C14 C21 0.4(11) . . . . ?
Zn1 N13 C14 C21 -178.5(6) . . . . ?
N12 N13 C14 C15 179.5(6) . . . . ?
Zn1 N13 C14 C15 0.5(8) . . . . ?
C17 N16 C15 C20 -1.7(13) . . . . ?
Zn1 N16 C15 C20 175.0(6) . . . . ?
C17 N16 C15 C14 179.3(8) . . . . ?
Zn1 N16 C15 C14 -4.0(10) . . . . ?
N13 C14 C15 N16 2.4(10) . . . . ?
C21 C14 C15 N16 -178.5(7) . . . . ?
N13 C14 C15 C20 -176.5(7) . . . . ?
C21 C14 C15 C20 2.6(12) . . . . ?
C15 N16 C17 C18 3.0(16) . . . . ?
Zn1 N16 C17 C18 -173.5(8) . . . . ?
N16 C17 C18 C19 -0.5(17) . . . . ?
C17 C18 C19 C20 -3.0(17) . . . . ?
C18 C19 C20 C15 4.2(15) . . . . ?
N16 C15 C20 C19 -2.0(14) . . . . ?
C14 C15 C20 C19 176.9(9) . . . . ?
